data_7226175
loop_
_publ_author_name
'Chatterjee, Tanmay'
'Mandal, Mrinal'
'Mandal, Prasun K.'

_publ_section_title
;
 Solvent H-bond accepting ability induced conformational change and its
 influence towards fluorescence enhancement and dual fluorescence of
 hydroxy meta-GFP chromophore analogue.
;
_journal_issue 35
_journal_name_full 'Physical chemistry chemical physics : PCCP'
_journal_page_first 24332
_journal_page_last 24342
_journal_paper_doi 10.1039/c6cp04219h
_journal_volume 18
_journal_year 2016
_chemical_formula_moiety 'C14 H16 N2 O3'
_chemical_formula_sum 'C14 H16 N2 O3'
_chemical_formula_weight 260.29
_chemical_name_systematic
; 
 ? 
;
_space_group_IT_number 14
_symmetry_cell_setting monoclinic
_symmetry_space_group_name_Hall '-P 2yn'
_symmetry_space_group_name_H-M 'P 1 21/n 1'
_atom_sites_solution_hydrogens geom
_atom_sites_solution_primary direct
_atom_sites_solution_secondary difmap
_audit_creation_method SHELXL-97
_audit_update_record
;
2015-08-06 deposited with the CCDC.
2016-08-05 downloaded from the CCDC.
;
_cell_angle_alpha 90.00
_cell_angle_beta 90.819(6)
_cell_angle_gamma 90.00
_cell_formula_units_Z 4
_cell_length_a 8.3642(5)
_cell_length_b 7.8279(5)
_cell_length_c 20.8234(14)
_cell_measurement_temperature 293(2)
_cell_volume 1363.25(15)
_computing_cell_refinement 'Bruker FRAMBO'
_computing_data_collection 'Bruker FRAMBO'
_computing_data_reduction 'Bruker SAINT'
_computing_molecular_graphics 'Bruker SHELXTL'
_computing_publication_material 'Bruker SHELXTL'
_computing_structure_refinement 'SHELXL-97 (Sheldrick, 1997)'
_computing_structure_solution 'SHELXS-97 (Sheldrick, 1990)'
_diffrn_ambient_temperature 293(2)
_diffrn_measured_fraction_theta_full 0.974
_diffrn_measured_fraction_theta_max 0.974
_diffrn_measurement_device_type 'multiwire proportional'
_diffrn_measurement_method 'phi and omega scans'
_diffrn_radiation_monochromator graphite
_diffrn_radiation_source 'fine-focus sealed tube'
_diffrn_radiation_type MoK\a
_diffrn_radiation_wavelength 0.71073
_diffrn_reflns_av_R_equivalents 0.0189
_diffrn_reflns_av_sigmaI/netI 0.0256
_diffrn_reflns_limit_h_max 7
_diffrn_reflns_limit_h_min -10
_diffrn_reflns_limit_k_max 10
_diffrn_reflns_limit_k_min -4
_diffrn_reflns_limit_l_max 23
_diffrn_reflns_limit_l_min -26
_diffrn_reflns_number 4942
_diffrn_reflns_theta_full 27.00
_diffrn_reflns_theta_max 27.00
_diffrn_reflns_theta_min 1.96
_exptl_absorpt_coefficient_mu 0.090
_exptl_absorpt_correction_type none
_exptl_crystal_colour red
_exptl_crystal_density_diffrn 1.258
_exptl_crystal_density_method 'not measured'
_exptl_crystal_description Rectangular
_exptl_crystal_F_000 544
_refine_diff_density_max 0.212
_refine_diff_density_min -0.192
_refine_diff_density_rms 0.040
_refine_ls_extinction_method none
_refine_ls_goodness_of_fit_ref 1.147
_refine_ls_hydrogen_treatment mixed
_refine_ls_matrix_type full
_refine_ls_number_parameters 176
_refine_ls_number_reflns 2901
_refine_ls_number_restraints 0
_refine_ls_restrained_S_all 1.147
_refine_ls_R_factor_all 0.0900
_refine_ls_R_factor_gt 0.0694
_refine_ls_shift/su_max 0.042
_refine_ls_shift/su_mean 0.011
_refine_ls_structure_factor_coef Fsqd
_refine_ls_weighting_details 'calc w=1/[\s^2^(Fo^2^)+(0.0684P)^2^+0.9624P] where P=(Fo^2^+2Fc^2^)/3'
_refine_ls_weighting_scheme calc
_refine_ls_wR_factor_gt 0.2087
_refine_ls_wR_factor_ref 0.2220
_reflns_number_gt 2092
_reflns_number_total 2901
_reflns_threshold_expression >2sigma(I)
_cod_data_source_file c6cp04219h2.cif
_cod_data_source_block omehbdi
_cod_depositor_comments
;
The following automatic conversions were performed:

'_symmetry_cell_setting' value 'Monoclinic' changed to 'monoclinic'
according to
/usr/data/users/saulius/crontab/automatic-downloads/rss-feeds/RSC/lib/dictionaries/cif_core.dic
dictionary named 'cif_core.dic' version 2.4.2 from 2011-04-26.

Automatic conversion script
Id: cif_fix_values 4268 2015-11-12 08:31:59Z antanas 

 Adding full bibliography for 7226174--7226175.cif.
;
_cod_original_sg_symbol_H-M 'P2(1)/n  '
_cod_database_code 7226175

loop_
_symmetry_equiv_pos_as_xyz
'x, y, z'
'-x+1/2, y+1/2, -z+1/2'
'-x, -y, -z'
'x-1/2, -y-1/2, z-1/2'

loop_
_atom_site_label
_atom_site_type_symbol
_atom_site_fract_x
_atom_site_fract_y
_atom_site_fract_z
_atom_site_U_iso_or_equiv
_atom_site_adp_type
_atom_site_occupancy
_atom_site_symmetry_multiplicity
_atom_site_calc_flag
_atom_site_refinement_flags
O1 O 0.6255(3) 0.4991(4) 0.26839(12) 0.0961(9) Uani 1 1 d .
O2 O 0.0551(3) 0.4869(3) 0.13200(13) 0.0864(8) Uani 1 1 d .
O3 O 0.2862(4) 0.1919(4) -0.05287(13) 0.1016(9) Uani 1 1 d .
N1 N 0.6067(3) 0.3013(4) 0.05198(12) 0.0644(7) Uani 1 1 d .
C12 C -0.0873(5) 0.5621(6) 0.1564(3) 0.1190(18) Uani 1 1 d .
H12A H -0.1170 0.5046 0.1952 0.179 Uiso 1 1 calc R
H12B H -0.1720 0.5513 0.1251 0.179 Uiso 1 1 calc R
H12C H -0.0686 0.6808 0.1653 0.179 Uiso 1 1 calc R
C1 C 0.6414(7) 0.5782(7) 0.3293(2) 0.130(2) Uani 1 1 d .
H1A H 0.6139 0.6969 0.3256 0.196 Uiso 1 1 calc R
H1B H 0.7499 0.5676 0.3444 0.196 Uiso 1 1 calc R
H1C H 0.5712 0.5236 0.3590 0.196 Uiso 1 1 calc R
C2 C 0.4792(4) 0.5046(4) 0.23797(15) 0.0675(9) Uani 1 1 d .
C3 C 0.4727(3) 0.4338(4) 0.17710(14) 0.0583(7) Uani 1 1 d .
H3 H 0.5654 0.3889 0.1596 0.070 Uiso 1 1 calc R
C4 C 0.3311(3) 0.4279(4) 0.14134(14) 0.0539(7) Uani 1 1 d .
C5 C 0.3222(3) 0.3534(4) 0.07732(14) 0.0567(7) Uani 1 1 d .
H5 H 0.2197 0.3420 0.0600 0.068 Uiso 1 1 calc R
C6 C 0.4412(3) 0.2984(4) 0.03948(13) 0.0539(7) Uani 1 1 d .
C7 C 0.6712(4) 0.2382(5) 0.00066(15) 0.0700(9) Uani 1 1 d .
C8 C 0.8470(5) 0.2178(7) -0.0069(2) 0.1086(16) Uani 1 1 d .
H8A H 0.9016 0.2661 0.0297 0.163 Uiso 1 1 calc R
H8B H 0.8800 0.2755 -0.0451 0.163 Uiso 1 1 calc R
H8C H 0.8726 0.0986 -0.0101 0.163 Uiso 1 1 calc R
C9 C 0.3420(5) 0.5732(4) 0.26348(17) 0.0769(10) Uani 1 1 d .
H9 H 0.3456 0.6227 0.3041 0.092 Uiso 1 1 calc R
C10 C 0.2002(5) 0.5689(4) 0.22936(18) 0.0776(10) Uani 1 1 d .
H10 H 0.1085 0.6150 0.2472 0.093 Uiso 1 1 calc R
C11 C 0.1924(4) 0.4973(4) 0.16905(16) 0.0636(8) Uani 1 1 d .
N2 N 0.5630(4) 0.1907(3) -0.04655(12) 0.0710(8) Uani 1 1 d .
C13 C 0.4115(5) 0.2232(4) -0.02435(16) 0.0686(9) Uani 1 1 d .
C14 C 0.5945(6) 0.1198(5) -0.10987(17) 0.1013(14) Uani 1 1 d .
H14A H 0.6919 0.1673 -0.1259 0.152 Uiso 1 1 calc R
H14B H 0.5076 0.1476 -0.1386 0.152 Uiso 1 1 calc R
H14C H 0.6047 -0.0020 -0.1067 0.152 Uiso 1 1 calc R

loop_
_atom_site_aniso_label
_atom_site_aniso_U_11
_atom_site_aniso_U_22
_atom_site_aniso_U_33
_atom_site_aniso_U_23
_atom_site_aniso_U_13
_atom_site_aniso_U_12
O1 0.106(2) 0.116(2) 0.0660(15) -0.0116(15) -0.0110(14) 0.0024(17)
O2 0.0567(13) 0.0931(18) 0.110(2) 0.0029(15) 0.0176(13) 0.0173(12)
O3 0.113(2) 0.109(2) 0.0824(18) -0.0224(16) -0.0187(16) -0.0075(17)
N1 0.0598(15) 0.0798(18) 0.0540(14) 0.0117(13) 0.0117(11) 0.0116(13)
C12 0.066(2) 0.110(3) 0.182(5) -0.008(3) 0.032(3) 0.027(2)
C1 0.194(5) 0.112(4) 0.084(3) -0.024(3) -0.041(3) 0.006(4)
C2 0.087(2) 0.0602(19) 0.0554(17) 0.0033(15) 0.0085(16) -0.0034(16)
C3 0.0602(17) 0.0580(17) 0.0570(17) 0.0045(14) 0.0126(13) 0.0052(13)
C4 0.0577(16) 0.0454(14) 0.0591(16) 0.0063(13) 0.0153(13) 0.0040(12)
C5 0.0526(15) 0.0541(16) 0.0635(17) 0.0052(14) 0.0012(13) 0.0052(13)
C6 0.0620(16) 0.0510(15) 0.0490(15) 0.0088(12) 0.0033(12) 0.0051(12)
C7 0.081(2) 0.072(2) 0.0575(18) 0.0170(16) 0.0214(16) 0.0170(17)
C8 0.084(3) 0.149(4) 0.093(3) 0.021(3) 0.040(2) 0.033(3)
C9 0.112(3) 0.061(2) 0.0582(19) -0.0032(16) 0.0270(19) -0.0011(19)
C10 0.091(2) 0.062(2) 0.080(2) 0.0013(18) 0.040(2) 0.0136(18)
C11 0.0601(17) 0.0543(17) 0.077(2) 0.0108(16) 0.0217(15) 0.0062(13)
N2 0.107(2) 0.0575(15) 0.0496(14) 0.0045(12) 0.0201(14) 0.0087(14)
C13 0.089(2) 0.0568(18) 0.0597(19) 0.0044(15) 0.0020(17) 0.0031(17)
C14 0.172(4) 0.068(2) 0.065(2) -0.0021(19) 0.043(2) 0.004(2)

loop_
_atom_type_symbol
_atom_type_description
_atom_type_scat_dispersion_real
_atom_type_scat_dispersion_imag
_atom_type_scat_source
C C 0.0033 0.0016 'International Tables Vol C Tables 4.2.6.8 and 6.1.1.4'
H H 0.0000 0.0000 'International Tables Vol C Tables 4.2.6.8 and 6.1.1.4'
N N 0.0061 0.0033 'International Tables Vol C Tables 4.2.6.8 and 6.1.1.4'
O O 0.0106 0.0060 'International Tables Vol C Tables 4.2.6.8 and 6.1.1.4'

loop_
_geom_angle_atom_site_label_1
_geom_angle_atom_site_label_2
_geom_angle_atom_site_label_3
_geom_angle
C2 O1 C1 118.2(3)
C11 O2 C12 118.0(3)
C7 N1 C6 105.1(3)
O2 C12 H12A 109.5
O2 C12 H12B 109.5
H12A C12 H12B 109.5
O2 C12 H12C 109.5
H12A C12 H12C 109.5
H12B C12 H12C 109.5
O1 C1 H1A 109.5
O1 C1 H1B 109.5
H1A C1 H1B 109.5
O1 C1 H1C 109.5
H1A C1 H1C 109.5
H1B C1 H1C 109.5
O1 C2 C9 125.2(3)
O1 C2 C3 115.7(3)
C9 C2 C3 119.1(3)
C2 C3 C4 121.7(3)
C2 C3 H3 119.1
C4 C3 H3 119.2
C3 C4 C11 117.8(3)
C3 C4 C5 122.4(2)
C11 C4 C5 119.8(3)
C6 C5 C4 129.4(3)
C6 C5 H5 115.3
C4 C5 H5 115.3
C5 C6 N1 128.3(3)
C5 C6 C13 122.6(3)
N1 C6 C13 109.1(3)
N1 C7 N2 114.3(3)
N1 C7 C8 123.3(4)
N2 C7 C8 122.4(3)
C7 C8 H8A 109.5
C7 C8 H8B 109.5
H8A C8 H8B 109.5
C7 C8 H8C 109.5
H8A C8 H8C 109.5
H8B C8 H8C 109.5
C10 C9 C2 120.5(3)
C10 C9 H9 119.8
C2 C9 H9 119.7
C9 C10 C11 120.7(3)
C9 C10 H10 119.6
C11 C10 H10 119.6
C10 C11 O2 124.3(3)
C10 C11 C4 120.1(3)
O2 C11 C4 115.6(3)
C7 N2 C13 108.0(3)
C7 N2 C14 128.5(3)
C13 N2 C14 123.5(3)
O3 C13 N2 125.9(3)
O3 C13 C6 130.7(3)
N2 C13 C6 103.4(3)
N2 C14 H14A 109.5
N2 C14 H14B 109.5
H14A C14 H14B 109.5
N2 C14 H14C 109.5
H14A C14 H14C 109.5
H14B C14 H14C 109.5

loop_
_geom_bond_atom_site_label_1
_geom_bond_atom_site_label_2
_geom_bond_distance
O1 C2 1.371(4)
O1 C1 1.415(5)
O2 C11 1.377(4)
O2 C12 1.428(4)
O3 C13 1.222(4)
N1 C7 1.302(4)
N1 C6 1.404(4)
C12 H12A 0.9600
C12 H12B 0.9600
C12 H12C 0.9600
C1 H1A 0.9600
C1 H1B 0.9600
C1 H1C 0.9600
C2 C9 1.380(5)
C2 C3 1.384(4)
C3 C4 1.391(4)
C3 H3 0.9300
C4 C11 1.412(4)
C4 C5 1.456(4)
C5 C6 1.349(4)
C5 H5 0.9300
C6 C13 1.472(4)
C7 N2 1.378(4)
C7 C8 1.489(5)
C8 H8A 0.9600
C8 H8B 0.9600
C8 H8C 0.9600
C9 C10 1.374(5)
C9 H9 0.9300
C10 C11 1.376(5)
C10 H10 0.9300
N2 C13 1.379(4)
N2 C14 1.458(4)
C14 H14A 0.9600
C14 H14B 0.9600
C14 H14C 0.9600
